data_7109953
loop_
_publ_author_name
'Renshi Luo'
'Jianhua Liao'
'Ling Xie'
'Wenjun Tang'
'Albert S. C. Chan'

_publ_section_title
;
 Asymmetric ring-opening of oxabenzonorbornadiene with amines promoted by
 a chiral iridium-monophosphine catalyst
;
_journal_name_full Chem.Commun.
_journal_page_first 9959
_journal_paper_doi 10.1039/c3cc46009f
_journal_volume 49
_journal_year 2013
_chemical_absolute_configuration ad
_chemical_formula_sum 'C23 H25 F3 N2 O3'
_chemical_formula_weight 434.45
_chemical_name_systematic
; 
 ? 
;
_space_group_IT_number 1
_symmetry_cell_setting triclinic
_symmetry_space_group_name_Hall 'P 1'
_symmetry_space_group_name_H-M 'P 1'
_atom_sites_solution_hydrogens geom
_atom_sites_solution_primary direct
_atom_sites_solution_secondary difmap
_audit_creation_method SHELXL-97
_cell_angle_alpha 64.434(2)
_cell_angle_beta 69.340(2)
_cell_angle_gamma 84.039(2)
_cell_formula_units_Z 2
_cell_length_a 9.2387(9)
_cell_length_b 11.4941(11)
_cell_length_c 11.8575(11)
_cell_measurement_reflns_used 1996
_cell_measurement_temperature 293(2)
_cell_measurement_theta_max 47.562
_cell_measurement_theta_min 5.058
_cell_volume 1061.07(18)
_computing_cell_refinement 'Bruker SMART'
_computing_data_collection 'Bruker SMART'
_computing_data_reduction 'Bruker SHELXTL'
_computing_molecular_graphics 'Bruker SHELXTL'
_computing_publication_material 'Bruker SHELXTL'
_computing_structure_refinement 'SHELXL-97 (Sheldrick, 1997)'
_computing_structure_solution 'SHELXS-97 (Sheldrick, 1990)'
_diffrn_ambient_temperature 293(2)
_diffrn_measured_fraction_theta_full 0.998
_diffrn_measured_fraction_theta_max 0.998
_diffrn_measurement_device_type 'CCD area detector'
_diffrn_measurement_method 'phi and omega scans'
_diffrn_radiation_monochromator graphite
_diffrn_radiation_source 'fine-focus sealed tube'
_diffrn_radiation_type MoK\a
_diffrn_radiation_wavelength 0.71073
_diffrn_reflns_av_R_equivalents 0.0243
_diffrn_reflns_av_sigmaI/netI 0.0421
_diffrn_reflns_limit_h_max 11
_diffrn_reflns_limit_h_min -8
_diffrn_reflns_limit_k_max 14
_diffrn_reflns_limit_k_min -13
_diffrn_reflns_limit_l_max 14
_diffrn_reflns_limit_l_min -13
_diffrn_reflns_number 6491
_diffrn_reflns_theta_full 26.00
_diffrn_reflns_theta_max 26.00
_diffrn_reflns_theta_min 1.97
_exptl_absorpt_coefficient_mu 0.108
_exptl_absorpt_correction_T_max 1.00000
_exptl_absorpt_correction_T_min 0.13698
_exptl_absorpt_correction_type empirical
_exptl_absorpt_process_details sadabs
_exptl_crystal_colour colorless
_exptl_crystal_density_diffrn 1.360
_exptl_crystal_density_method 'not measured'
_exptl_crystal_description prismatic
_exptl_crystal_F_000 456
_exptl_crystal_size_max 0.254
_exptl_crystal_size_mid 0.176
_exptl_crystal_size_min 0.123
_refine_diff_density_max 0.170
_refine_diff_density_min -0.200
_refine_diff_density_rms 0.043
_refine_ls_abs_structure_details 'Flack H D (1983), Acta Cryst. A39, 876-881'
_refine_ls_abs_structure_Flack 0.1(11)
_refine_ls_extinction_method none
_refine_ls_goodness_of_fit_ref 1.022
_refine_ls_hydrogen_treatment constr
_refine_ls_matrix_type full
_refine_ls_number_parameters 619
_refine_ls_number_reflns 5183
_refine_ls_number_restraints 3
_refine_ls_restrained_S_all 1.021
_refine_ls_R_factor_all 0.0580
_refine_ls_R_factor_gt 0.0470
_refine_ls_shift/su_max 0.001
_refine_ls_shift/su_mean 0.000
_refine_ls_structure_factor_coef Fsqd
_refine_ls_weighting_details 'calc w=1/[\s^2^(Fo^2^)+(0.0729P)^2^+0.0966P] where P=(Fo^2^+2Fc^2^)/3'
_refine_ls_weighting_scheme calc
_refine_ls_wR_factor_gt 0.1212
_refine_ls_wR_factor_ref 0.1317
_reflns_number_gt 4224
_reflns_number_total 5183
_reflns_threshold_expression >2sigma(I)
_cod_data_source_file c3cc46009f.txt
_cod_data_source_block cd213189
_cod_original_sg_symbol_H-M P-1
_cod_database_code 7109953

loop_
_symmetry_equiv_pos_as_xyz
'x, y, z'

loop_
_atom_site_label
_atom_site_type_symbol
_atom_site_fract_x
_atom_site_fract_y
_atom_site_fract_z
_atom_site_U_iso_or_equiv
_atom_site_adp_type
_atom_site_occupancy
_atom_site_symmetry_multiplicity
_atom_site_calc_flag
_atom_site_refinement_flags
_atom_site_disorder_assembly
_atom_site_disorder_group
N1 N 0.4371(3) 0.1827(2) 0.3605(3) 0.0486(6) Uani 1 1 d . . .
N2 N 0.4202(4) 0.3525(3) 0.4844(3) 0.0509(7) Uani 1 1 d . . .
N1' N 0.8962(3) 0.9144(3) 0.6387(3) 0.0552(7) Uani 1 1 d . . .
N2' N 0.9490(4) 0.7734(3) 0.4795(3) 0.0569(7) Uani 1 1 d . . .
O1 O 0.3350(3) 0.1553(3) 0.1754(3) 0.0705(7) Uani 1 1 d . . .
H1 H 0.3040 0.2041 0.2118 0.106 Uiso 1 1 calc R . .
O2 O 0.4461(3) -0.1474(3) -0.0488(3) 0.0680(7) Uani 1 1 d . . .
O3 O 0.6647(4) -0.2896(2) 0.0182(3) 0.0706(8) Uani 1 1 d . . .
O1' O 1.0414(3) 0.9807(2) 0.7772(3) 0.0628(7) Uani 1 1 d . . .
H1' H 1.0579 0.9217 0.7537 0.094 Uiso 1 1 calc R . .
O2' O 0.9293(4) 1.2851(3) 0.9994(3) 0.0758(8) Uani 1 1 d . . .
O3' O 0.7059(4) 1.4208(3) 0.9390(3) 0.0728(8) Uani 1 1 d . . .
F1 F 0.1741(14) 0.6984(12) 0.8046(12) 0.108(5) Uani 0.50 1 d P A 1
F2 F 0.4104(17) 0.7078(15) 0.769(2) 0.122(5) Uani 0.50 1 d P A 1
F3 F 0.313(2) 0.8305(7) 0.6304(8) 0.102(3) Uani 0.50 1 d P A 1
F4 F 1.067(2) 0.3198(10) 0.2958(13) 0.127(7) Uani 0.50 1 d P B 1
F5 F 1.2455(10) 0.4447(15) 0.1500(17) 0.109(2) Uani 0.50 1 d P B 1
F6 F 1.032(3) 0.4712(19) 0.128(2) 0.154(7) Uani 0.50 1 d P B 1
F1' F 0.183(2) 0.760(2) 0.724(3) 0.177(8) Uani 0.50 1 d P A 2
F2' F 0.305(3) 0.6596(11) 0.8338(11) 0.138(5) Uani 0.50 1 d P A 2
F3' F 0.417(2) 0.8071(18) 0.6529(18) 0.160(6) Uani 0.50 1 d P A 2
F4' F 1.154(4) 0.347(2) 0.267(3) 0.183(10) Uani 0.50 1 d P B 2
F5' F 1.160(3) 0.4986(15) 0.0883(11) 0.177(7) Uani 0.50 1 d P B 2
F6' F 0.9556(11) 0.3946(14) 0.2250(16) 0.116(3) Uani 0.50 1 d P B 2
C1 C 0.5238(4) 0.0010(3) 0.1455(3) 0.0459(7) Uani 1 1 d . . .
C2 C 0.4581(4) -0.0197(3) 0.0672(3) 0.0508(8) Uani 1 1 d . . .
H2 H 0.3817 0.0330 0.0410 0.061 Uiso 1 1 calc R . .
C3 C 0.5054(4) -0.1188(3) 0.0272(3) 0.0500(8) Uani 1 1 d . . .
C4 C 0.6231(4) -0.1945(3) 0.0634(3) 0.0515(8) Uani 1 1 d . . .
C5 C 0.6897(4) -0.1731(3) 0.1405(3) 0.0537(8) Uani 1 1 d . . .
H5 H 0.7686 -0.2240 0.1640 0.064 Uiso 1 1 calc R . .
C6 C 0.6399(4) -0.0763(3) 0.1836(3) 0.0464(8) Uani 1 1 d . . .
C7 C 0.7034(4) -0.0555(3) 0.2715(4) 0.0564(9) Uani 1 1 d . . .
H7 H 0.7951 -0.0923 0.2815 0.068 Uiso 1 1 calc R . .
C8 C 0.6321(5) 0.0144(4) 0.3361(4) 0.0578(9) Uani 1 1 d . . .
H8 H 0.6748 0.0270 0.3905 0.069 Uiso 1 1 calc R . .
C9 C 0.4826(4) 0.0743(3) 0.3233(3) 0.0474(7) Uani 1 1 d . . .
H9 H 0.4006 0.0058 0.3833 0.057 Uiso 1 1 calc R . .
C10 C 0.4816(4) 0.1132(3) 0.1846(3) 0.0485(7) Uani 1 1 d . . .
H10 H 0.5592 0.1847 0.1222 0.058 Uiso 1 1 calc R . .
C11 C 0.5618(5) 0.2803(3) 0.3096(3) 0.0599(9) Uani 1 1 d . . .
H11A H 0.6092 0.3101 0.2139 0.072 Uiso 1 1 calc R . .
H11B H 0.6407 0.2421 0.3491 0.072 Uiso 1 1 calc R . .
C12 C 0.5004(5) 0.3938(3) 0.3415(3) 0.0624(10) Uani 1 1 d . . .
H12A H 0.5858 0.4549 0.3110 0.075 Uiso 1 1 calc R . .
H12B H 0.4294 0.4373 0.2944 0.075 Uiso 1 1 calc R . .
C13 C 0.3015(4) 0.2517(3) 0.5380(4) 0.0534(8) Uani 1 1 d . . .
H13A H 0.2190 0.2863 0.5021 0.064 Uiso 1 1 calc R . .
H13B H 0.2578 0.2210 0.6340 0.064 Uiso 1 1 calc R . .
C14 C 0.3676(4) 0.1402(3) 0.5035(3) 0.0508(7) Uani 1 1 d . . .
H14A H 0.4453 0.1021 0.5445 0.061 Uiso 1 1 calc R . .
H14B H 0.2857 0.0745 0.5390 0.061 Uiso 1 1 calc R . .
C15 C 0.3890(4) 0.4456(3) 0.5352(4) 0.0499(8) Uani 1 1 d . . .
C16 C 0.4742(6) 0.5608(4) 0.4734(4) 0.0853(15) Uani 1 1 d . . .
H16 H 0.5504 0.5824 0.3903 0.102 Uiso 1 1 calc R . .
C17 C 0.4491(6) 0.6457(4) 0.5324(5) 0.0859(15) Uani 1 1 d . . .
H17 H 0.5098 0.7225 0.4882 0.103 Uiso 1 1 calc R . .
C18 C 0.3394(5) 0.6199(3) 0.6515(4) 0.0558(9) Uani 1 1 d . A .
C19 C 0.2493(7) 0.5092(4) 0.7122(5) 0.102(2) Uani 1 1 d . . .
H19 H 0.1713 0.4899 0.7941 0.122 Uiso 1 1 calc R . .
C20 C 0.2725(7) 0.4244(5) 0.6531(5) 0.104(2) Uani 1 1 d . . .
H20 H 0.2066 0.3507 0.6951 0.124 Uiso 1 1 calc R . .
C21 C 0.3116(5) 0.7110(4) 0.7136(4) 0.0624(10) Uani 1 1 d . . .
C22 C 0.3339(6) -0.0669(5) -0.0945(5) 0.0807(13) Uani 1 1 d . . .
H22A H 0.2404 -0.0789 -0.0205 0.121 Uiso 1 1 calc R . .
H22B H 0.3128 -0.0887 -0.1569 0.121 Uiso 1 1 calc R . .
H22C H 0.3723 0.0216 -0.1373 0.121 Uiso 1 1 calc R . .
C23 C 0.8029(6) -0.3507(4) 0.0294(5) 0.0781(12) Uani 1 1 d . . .
H23A H 0.8862 -0.2865 -0.0102 0.117 Uiso 1 1 calc R . .
H23B H 0.8267 -0.4061 -0.0157 0.117 Uiso 1 1 calc R . .
H23C H 0.7898 -0.4011 0.1217 0.117 Uiso 1 1 calc R . .
C1' C 0.8772(4) 1.1564(3) 0.7795(3) 0.0469(7) Uani 1 1 d . . .
C2' C 0.9367(4) 1.1730(3) 0.8643(3) 0.0518(8) Uani 1 1 d . . .
H2' H 1.0170 1.1235 0.8866 0.062 Uiso 1 1 calc R . .
C3' C 0.8780(4) 1.2623(3) 0.9163(3) 0.0561(9) Uani 1 1 d . . .
C4' C 0.7564(5) 1.3357(3) 0.8830(3) 0.0569(9) Uani 1 1 d . . .
C5' C 0.6959(5) 1.3176(3) 0.8014(3) 0.0566(9) Uani 1 1 d . . .
H5' H 0.6139 1.3655 0.7808 0.068 Uiso 1 1 calc R . .
C6' C 0.7559(4) 1.2276(3) 0.7485(3) 0.0525(8) Uani 1 1 d . . .
C7' C 0.6909(5) 1.2035(4) 0.6639(4) 0.0628(10) Uani 1 1 d . . .
H7' H 0.6241 1.2616 0.6276 0.075 Uiso 1 1 calc R . .
C8' C 0.7248(5) 1.1015(4) 0.6380(4) 0.0659(10) Uani 1 1 d . . .
H8' H 0.6862 1.0909 0.5802 0.079 Uiso 1 1 calc R . .
C9' C 0.8251(4) 1.0022(3) 0.7008(3) 0.0553(8) Uani 1 1 d . . .
H9' H 0.7588 0.9481 0.7918 0.066 Uiso 1 1 calc R . .
C10' C 0.9479(4) 1.0693(3) 0.7124(3) 0.0509(8) Uani 1 1 d . . .
H10' H 1.0152 1.1236 0.6219 0.061 Uiso 1 1 calc R . .
C11' C 0.7824(5) 0.8175(4) 0.6675(4) 0.0687(10) Uani 1 1 d . . .
H11C H 0.7086 0.8590 0.6229 0.082 Uiso 1 1 calc R . .
H11D H 0.7259 0.7771 0.7625 0.082 Uiso 1 1 calc R . .
C12' C 0.8585(6) 0.7164(4) 0.6225(4) 0.0748(12) Uani 1 1 d . . .
H12C H 0.9263 0.6705 0.6721 0.090 Uiso 1 1 calc R . .
H12D H 0.7800 0.6546 0.6408 0.090 Uiso 1 1 calc R . .
C13' C 1.0573(4) 0.8779(4) 0.4435(4) 0.0581(9) Uani 1 1 d . . .
H13C H 1.1040 0.9210 0.3474 0.070 Uiso 1 1 calc R . .
H13D H 1.1394 0.8422 0.4796 0.070 Uiso 1 1 calc R . .
C14' C 0.9771(4) 0.9745(3) 0.4957(4) 0.0584(8) Uani 1 1 d . . .
H14C H 1.0531 1.0395 0.4748 0.070 Uiso 1 1 calc R . .
H14D H 0.9034 1.0174 0.4514 0.070 Uiso 1 1 calc R . .
C15' C 0.9898(4) 0.6922(3) 0.4151(3) 0.0546(8) Uani 1 1 d . . .
C16' C 0.9016(7) 0.5819(5) 0.4610(5) 0.1042(19) Uani 1 1 d . . .
H16' H 0.8167 0.5591 0.5393 0.125 Uiso 1 1 calc R . .
C17' C 0.9343(7) 0.5034(5) 0.3954(6) 0.1057(19) Uani 1 1 d . . .
H17' H 0.8700 0.4303 0.4293 0.127 Uiso 1 1 calc R . .
C18' C 1.0582(5) 0.5306(4) 0.2827(4) 0.0628(10) Uani 1 1 d . B .
C19' C 1.1498(7) 0.6376(5) 0.2372(5) 0.0910(15) Uani 1 1 d . . .
H19' H 1.2361 0.6578 0.1603 0.109 Uiso 1 1 calc R . .
C20' C 1.1189(6) 0.7170(4) 0.3013(4) 0.0840(13) Uani 1 1 d . . .
H20' H 1.1855 0.7886 0.2679 0.101 Uiso 1 1 calc R . .
C21' C 1.0915(7) 0.4434(5) 0.2144(5) 0.0828(14) Uani 1 1 d . . .
C22' C 1.0432(7) 1.2053(5) 1.0455(5) 0.0869(14) Uani 1 1 d . . .
H22D H 1.0035 1.1169 1.0934 0.130 Uiso 1 1 calc R . .
H22E H 1.0685 1.2315 1.1033 0.130 Uiso 1 1 calc R . .
H22F H 1.1346 1.2136 0.9709 0.130 Uiso 1 1 calc R . .
C23' C 0.5668(6) 1.4808(4) 0.9263(5) 0.0837(13) Uani 1 1 d . . .
H23D H 0.5824 1.5342 0.8340 0.126 Uiso 1 1 calc R . .
H23E H 0.5381 1.5331 0.9749 0.126 Uiso 1 1 calc R . .
H23F H 0.4857 1.4158 0.9613 0.126 Uiso 1 1 calc R . .

loop_
_atom_site_aniso_label
_atom_site_aniso_U_11
_atom_site_aniso_U_22
_atom_site_aniso_U_33
_atom_site_aniso_U_23
_atom_site_aniso_U_13
_atom_site_aniso_U_12
N1 0.0512(15) 0.0523(14) 0.0510(14) -0.0289(12) -0.0175(13) -0.0001(12)
N2 0.0544(16) 0.0486(14) 0.0535(14) -0.0283(12) -0.0123(13) -0.0037(13)
N1' 0.0536(17) 0.0655(17) 0.0564(16) -0.0352(14) -0.0169(13) -0.0012(14)
N2' 0.0566(18) 0.0653(17) 0.0543(16) -0.0340(14) -0.0105(14) -0.0096(15)
O1 0.0752(17) 0.0875(18) 0.0912(18) -0.0632(16) -0.0540(16) 0.0410(15)
O2 0.0795(19) 0.0814(17) 0.0784(17) -0.0561(15) -0.0427(15) 0.0205(15)
O3 0.0839(19) 0.0694(15) 0.0802(16) -0.0510(14) -0.0341(15) 0.0258(15)
O1' 0.0645(16) 0.0716(16) 0.0831(17) -0.0520(15) -0.0413(15) 0.0245(14)
O2' 0.091(2) 0.0841(18) 0.0865(18) -0.0580(16) -0.0454(17) 0.0192(17)
O3' 0.086(2) 0.0619(15) 0.0810(18) -0.0457(14) -0.0257(16) 0.0191(15)
F1 0.098(8) 0.109(7) 0.106(6) -0.075(5) 0.024(7) -0.033(7)
F2 0.119(7) 0.131(10) 0.232(15) -0.140(11) -0.128(9) 0.067(6)
F3 0.184(10) 0.044(3) 0.081(4) -0.028(3) -0.054(6) 0.029(5)
F4 0.190(15) 0.062(5) 0.112(7) -0.050(4) -0.011(10) -0.008(8)
F5 0.104(5) 0.134(7) 0.122(7) -0.100(6) -0.027(5) 0.035(5)
F6 0.230(15) 0.193(15) 0.196(13) -0.165(12) -0.184(13) 0.162(13)
F1' 0.166(15) 0.233(18) 0.32(2) -0.245(18) -0.170(16) 0.141(14)
F2' 0.269(16) 0.090(6) 0.098(6) -0.063(5) -0.098(9) 0.065(9)
F3' 0.169(11) 0.135(9) 0.172(12) -0.115(9) 0.034(8) -0.085(9)
F4' 0.29(2) 0.176(17) 0.25(3) -0.176(18) -0.22(2) 0.187(17)
F5' 0.265(18) 0.166(11) 0.090(6) -0.094(7) 0.011(10) -0.028(14)
F6' 0.123(6) 0.128(8) 0.160(8) -0.110(6) -0.059(7) 0.019(6)
C1 0.0517(18) 0.0467(16) 0.0406(15) -0.0200(13) -0.0157(14) 0.0043(15)
C2 0.0532(19) 0.0586(19) 0.0489(16) -0.0288(15) -0.0209(15) 0.0096(16)
C3 0.053(2) 0.0547(18) 0.0497(17) -0.0276(16) -0.0191(16) 0.0036(16)
C4 0.059(2) 0.0484(17) 0.0491(17) -0.0271(15) -0.0134(16) 0.0056(16)
C5 0.0520(19) 0.0545(18) 0.0534(18) -0.0232(16) -0.0188(16) 0.0118(16)
C6 0.0462(18) 0.0505(18) 0.0420(16) -0.0207(14) -0.0134(14) 0.0036(15)
C7 0.0520(19) 0.064(2) 0.067(2) -0.0332(18) -0.0319(18) 0.0163(17)
C8 0.064(2) 0.066(2) 0.064(2) -0.0339(18) -0.0379(19) 0.0103(18)
C9 0.0520(18) 0.0483(16) 0.0500(16) -0.0262(14) -0.0203(14) 0.0042(14)
C10 0.0543(19) 0.0487(17) 0.0527(17) -0.0269(14) -0.0240(15) 0.0072(15)
C11 0.064(2) 0.064(2) 0.0520(18) -0.0314(16) -0.0090(17) -0.0057(17)
C12 0.075(3) 0.0571(19) 0.0501(18) -0.0223(16) -0.0105(18) -0.0165(18)
C13 0.0528(19) 0.0519(17) 0.0578(18) -0.0314(15) -0.0086(15) -0.0062(15)
C14 0.0496(18) 0.0543(17) 0.0517(17) -0.0274(15) -0.0126(15) -0.0048(15)
C15 0.0541(19) 0.0447(16) 0.0556(17) -0.0238(15) -0.0206(16) 0.0014(15)
C16 0.097(3) 0.064(2) 0.075(3) -0.042(2) 0.017(2) -0.028(2)
C17 0.101(3) 0.063(2) 0.081(3) -0.041(2) 0.008(3) -0.032(2)
C18 0.061(2) 0.0478(19) 0.069(2) -0.0288(17) -0.0294(19) 0.0087(17)
C19 0.129(5) 0.077(3) 0.081(3) -0.056(3) 0.024(3) -0.032(3)
C20 0.120(4) 0.076(3) 0.085(3) -0.051(2) 0.034(3) -0.050(3)
C21 0.072(3) 0.051(2) 0.076(2) -0.0325(19) -0.035(2) 0.015(2)
C22 0.091(3) 0.100(3) 0.094(3) -0.064(3) -0.058(3) 0.031(3)
C23 0.082(3) 0.075(3) 0.088(3) -0.051(2) -0.028(2) 0.030(2)
C1' 0.0393(16) 0.0524(18) 0.0510(17) -0.0246(14) -0.0133(14) -0.0005(14)
C2' 0.0487(18) 0.0578(19) 0.0580(18) -0.0307(16) -0.0211(16) 0.0047(16)
C3' 0.061(2) 0.060(2) 0.0526(18) -0.0298(17) -0.0171(17) 0.0007(18)
C4' 0.065(2) 0.0493(19) 0.0532(18) -0.0229(16) -0.0156(17) 0.0051(17)
C5' 0.055(2) 0.0502(18) 0.0571(19) -0.0192(16) -0.0168(17) 0.0085(17)
C6' 0.052(2) 0.0539(19) 0.0498(18) -0.0218(15) -0.0149(16) 0.0027(16)
C7' 0.054(2) 0.077(3) 0.068(2) -0.035(2) -0.0304(18) 0.016(2)
C8' 0.054(2) 0.095(3) 0.075(2) -0.054(2) -0.0318(19) 0.015(2)
C9' 0.0490(18) 0.069(2) 0.0544(18) -0.0318(16) -0.0167(15) -0.0028(16)
C10' 0.0445(17) 0.0631(19) 0.0581(19) -0.0355(16) -0.0202(15) 0.0042(15)
C11' 0.068(2) 0.083(2) 0.0572(19) -0.0379(19) -0.0069(18) -0.019(2)
C12' 0.093(3) 0.071(2) 0.058(2) -0.0363(19) -0.007(2) -0.015(2)
C13' 0.0511(19) 0.068(2) 0.062(2) -0.0346(17) -0.0155(17) -0.0035(17)
C14' 0.059(2) 0.0585(19) 0.067(2) -0.0329(17) -0.0224(18) -0.0020(16)
C15' 0.054(2) 0.059(2) 0.0543(18) -0.0300(17) -0.0153(16) 0.0029(17)
C16' 0.105(4) 0.104(3) 0.090(3) -0.064(3) 0.026(3) -0.047(3)
C17' 0.111(4) 0.092(3) 0.107(4) -0.065(3) 0.010(3) -0.036(3)
C18' 0.071(3) 0.060(2) 0.066(2) -0.0368(19) -0.023(2) 0.013(2)
C19' 0.091(3) 0.090(3) 0.077(3) -0.049(3) 0.009(2) -0.009(3)
C20' 0.085(3) 0.071(3) 0.083(3) -0.044(2) 0.007(2) -0.020(2)
C21' 0.098(4) 0.087(3) 0.090(3) -0.061(3) -0.039(3) 0.030(3)
C22' 0.102(4) 0.105(3) 0.100(3) -0.068(3) -0.061(3) 0.023(3)
C23' 0.089(3) 0.067(2) 0.092(3) -0.048(2) -0.016(3) 0.022(2)

loop_
_atom_type_symbol
_atom_type_description
_atom_type_scat_dispersion_real
_atom_type_scat_dispersion_imag
_atom_type_scat_source
C C 0.0033 0.0016 'International Tables Vol C Tables 4.2.6.8 and 6.1.1.4'
H H 0.0000 0.0000 'International Tables Vol C Tables 4.2.6.8 and 6.1.1.4'
N N 0.0061 0.0033 'International Tables Vol C Tables 4.2.6.8 and 6.1.1.4'
O O 0.0106 0.0060 'International Tables Vol C Tables 4.2.6.8 and 6.1.1.4'
F F 0.0171 0.0103 'International Tables Vol C Tables 4.2.6.8 and 6.1.1.4'

loop_
_geom_angle_atom_site_label_1
_geom_angle_atom_site_label_2
_geom_angle_atom_site_label_3
_geom_angle
C14 N1 C11 108.4(3)
C14 N1 C9 112.5(2)
C11 N1 C9 114.9(3)
C15 N2 C13 117.5(3)
C15 N2 C12 118.8(3)
C13 N2 C12 111.8(3)
C14' N1' C11' 108.2(3)
C14' N1' C9' 116.2(3)
C11' N1' C9' 111.2(3)
C15' N2' C13' 120.1(3)
C15' N2' C12' 118.0(3)
C13' N2' C12' 111.8(3)
C10 O1 H1 109.5
C3 O2 C22 117.4(3)
C4 O3 C23 117.2(3)
C10' O1' H1' 109.5
C3' O2' C22' 118.1(3)
C4' O3' C23' 116.6(4)
C2 C1 C6 120.2(3)
C2 C1 C10 121.8(3)
C6 C1 C10 117.8(3)
C1 C2 C3 120.4(3)
C1 C2 H2 119.8
C3 C2 H2 119.8
O2 C3 C2 124.6(3)
O2 C3 C4 116.1(3)
C2 C3 C4 119.4(3)
C5 C4 O3 124.0(3)
C5 C4 C3 120.3(3)
O3 C4 C3 115.7(3)
C4 C5 C6 120.5(3)
C4 C5 H5 119.7
C6 C5 H5 119.7
C5 C6 C1 119.2(3)
C5 C6 C7 121.7(3)
C1 C6 C7 119.0(3)
C8 C7 C6 120.9(3)
C8 C7 H7 119.5
C6 C7 H7 119.5
C7 C8 C9 121.0(3)
C7 C8 H8 119.5
C9 C8 H8 119.5
N1 C9 C8 117.5(3)
N1 C9 C10 109.5(2)
C8 C9 C10 110.3(3)
N1 C9 H9 106.3
C8 C9 H9 106.3
C10 C9 H9 106.3
O1 C10 C9 111.0(3)
O1 C10 C1 109.8(3)
C9 C10 C1 110.4(2)
O1 C10 H10 108.5
C9 C10 H10 108.5
C1 C10 H10 108.5
N1 C11 C12 110.9(3)
N1 C11 H11A 109.5
C12 C11 H11A 109.5
N1 C11 H11B 109.5
C12 C11 H11B 109.5
H11A C11 H11B 108.1
N2 C12 C11 111.4(3)
N2 C12 H12A 109.3
C11 C12 H12A 109.3
N2 C12 H12B 109.3
C11 C12 H12B 109.3
H12A C12 H12B 108.0
N2 C13 C14 110.7(3)
N2 C13 H13A 109.5
C14 C13 H13A 109.5
N2 C13 H13B 109.5
C14 C13 H13B 109.5
H13A C13 H13B 108.1
N1 C14 C13 111.3(3)
N1 C14 H14A 109.4
C13 C14 H14A 109.4
N1 C14 H14B 109.4
C13 C14 H14B 109.4
H14A C14 H14B 108.0
C20 C15 C16 115.9(4)
C20 C15 N2 121.1(3)
C16 C15 N2 122.9(3)
C15 C16 C17 121.4(4)
C15 C16 H16 119.3
C17 C16 H16 119.3
C18 C17 C16 121.7(4)
C18 C17 H17 119.2
C16 C17 H17 119.2
C17 C18 C19 118.1(4)
C17 C18 C21 121.7(3)
C19 C18 C21 120.2(4)
C18 C19 C20 120.5(4)
C18 C19 H19 119.7
C20 C19 H19 119.7
C15 C20 C19 122.2(4)
C15 C20 H20 118.9
C19 C20 H20 118.9
F1' C21 F2' 100.7(11)
F1' C21 F2 130.2(7)
F2' C21 F2 47.6(7)
F1' C21 F3 63.9(10)
F2' C21 F3 132.2(6)
F2 C21 F3 106.1(8)
F1' C21 F3' 106.7(10)
F2' C21 F3' 105.3(9)
F2 C21 F3' 62.0(8)
F3 C21 F3' 48.0(8)
F1' C21 F1 40.4(10)
F2' C21 F1 63.1(9)
F2 C21 F1 105.8(9)
F3 C21 F1 100.6(7)
F3' C21 F1 128.7(7)
F1' C21 C18 114.4(6)
F2' C21 C18 114.2(5)
F2 C21 C18 114.0(5)
F3 C21 C18 113.2(5)
F3' C21 C18 114.2(5)
F1 C21 C18 115.8(5)
O2 C22 H22A 109.5
O2 C22 H22B 109.5
H22A C22 H22B 109.5
O2 C22 H22C 109.5
H22A C22 H22C 109.5
H22B C22 H22C 109.5
O3 C23 H23A 109.5
O3 C23 H23B 109.5
H23A C23 H23B 109.5
O3 C23 H23C 109.5
H23A C23 H23C 109.5
H23B C23 H23C 109.5
C6' C1' C2' 119.8(3)
C6' C1' C10' 118.2(3)
C2' C1' C10' 121.9(3)
C3' C2' C1' 120.9(3)
C3' C2' H2' 119.5
C1' C2' H2' 119.5
O2' C3' C2' 124.9(3)
O2' C3' C4' 116.0(3)
C2' C3' C4' 119.2(3)
O3' C4' C5' 125.1(4)
O3' C4' C3' 115.1(3)
C5' C4' C3' 119.9(3)
C4' C5' C6' 120.9(4)
C4' C5' H5' 119.6
C6' C5' H5' 119.6
C1' C6' C5' 119.4(3)
C1' C6' C7' 118.5(3)
C5' C6' C7' 122.1(3)
C8' C7' C6' 121.5(4)
C8' C7' H7' 119.3
C6' C7' H7' 119.3
C7' C8' C9' 120.6(3)
C7' C8' H8' 119.7
C9' C8' H8' 119.7
N1' C9' C8' 117.3(3)
N1' C9' C10' 110.3(3)
C8' C9' C10' 109.0(3)
N1' C9' H9' 106.6
C8' C9' H9' 106.6
C10' C9' H9' 106.6
O1' C10' C1' 111.3(3)
O1' C10' C9' 111.9(3)
C1' C10' C9' 111.1(3)
O1' C10' H10' 107.4
C1' C10' H10' 107.4
C9' C10' H10' 107.4
N1' C11' C12' 111.1(3)
N1' C11' H11C 109.4
C12' C11' H11C 109.4
N1' C11' H11D 109.4
C12' C11' H11D 109.4
H11C C11' H11D 108.0
N2' C12' C11' 111.4(3)
N2' C12' H12C 109.3
C11' C12' H12C 109.3
N2' C12' H12D 109.3
C11' C12' H12D 109.3
H12C C12' H12D 108.0
N2' C13' C14' 111.2(3)
N2' C13' H13C 109.4
C14' C13' H13C 109.4
N2' C13' H13D 109.4
C14' C13' H13D 109.4
H13C C13' H13D 108.0
N1' C14' C13' 112.2(3)
N1' C14' H14C 109.2
C13' C14' H14C 109.2
N1' C14' H14D 109.2
C13' C14' H14D 109.2
H14C C14' H14D 107.9
C16' C15' C20' 115.8(4)
C16' C15' N2' 121.0(3)
C20' C15' N2' 123.2(3)
C15' C16' C17' 122.3(4)
C15' C16' H16' 118.9
C17' C16' H16' 118.9
C18' C17' C16' 121.3(4)
C18' C17' H17' 119.4
C16' C17' H17' 119.4
C17' C18' C19' 117.5(4)
C17' C18' C21' 120.1(4)
C19' C18' C21' 122.4(4)
C18' C19' C20' 122.0(4)
C18' C19' H19' 119.0
C20' C19' H19' 119.0
C19' C20' C15' 121.1(4)
C19' C20' H20' 119.5
C15' C20' H20' 119.5
F4' C21' F6 130.3(9)
F4' C21' F5' 111.9(12)
F6 C21' F5' 53.4(9)
F4' C21' F4 36.0(13)
F6 C21' F4 111.2(12)
F5' C21' F4 129.9(9)
F4' C21' F5 65.1(12)
F6 C21' F5 104.8(10)
F5' C21' F5 54.5(11)
F4 C21' F5 98.7(8)
F4' C21' F6' 102.8(13)
F6 C21' F6' 51.0(9)
F5' C21' F6' 102.2(11)
F4 C21' F6' 68.9(8)
F5 C21' F6' 138.4(6)
F4' C21' C18' 113.5(8)
F6 C21' C18' 115.2(6)
F5' C21' C18' 115.0(7)
F4 C21' C18' 114.1(7)
F5 C21' C18' 111.2(5)
F6' C21' C18' 110.1(6)
O2' C22' H22D 109.5
O2' C22' H22E 109.5
H22D C22' H22E 109.5
O2' C22' H22F 109.5
H22D C22' H22F 109.5
H22E C22' H22F 109.5
O3' C23' H23D 109.5
O3' C23' H23E 109.5
H23D C23' H23E 109.5
O3' C23' H23F 109.5
H23D C23' H23F 109.5
H23E C23' H23F 109.5

loop_
_geom_bond_atom_site_label_1
_geom_bond_atom_site_label_2
_geom_bond_distance
N1 C14 1.451(4)
N1 C11 1.465(4)
N1 C9 1.469(4)
N2 C15 1.401(4)
N2 C13 1.444(4)
N2 C12 1.462(4)
N1' C14' 1.453(5)
N1' C11' 1.458(5)
N1' C9' 1.468(4)
N2' C15' 1.392(5)
N2' C13' 1.460(4)
N2' C12' 1.468(5)
O1 C10 1.415(4)
O1 H1 0.8200
O2 C3 1.366(4)
O2 C22 1.410(5)
O3 C4 1.379(4)
O3 C23 1.413(5)
O1' C10' 1.408(4)
O1' H1' 0.8200
O2' C3' 1.357(4)
O2' C22' 1.421(6)
O3' C4' 1.365(5)
O3' C23' 1.419(6)
F1 C21 1.317(9)
F2 C21 1.288(8)
F3 C21 1.298(7)
F4 C21' 1.316(11)
F5 C21' 1.355(10)
F6 C21' 1.240(9)
F1' C21 1.245(11)
F2' C21 1.266(9)
F3' C21 1.314(8)
F4' C21' 1.216(12)
F5' C21' 1.279(11)
F6' C21' 1.371(10)
C1 C2 1.381(5)
C1 C6 1.393(5)
C1 C10 1.521(4)
C2 C3 1.388(5)
C2 H2 0.9300
C3 C4 1.391(5)
C4 C5 1.377(5)
C5 C6 1.389(5)
C5 H5 0.9300
C6 C7 1.471(5)
C7 C8 1.316(5)
C7 H7 0.9300
C8 C9 1.505(5)
C8 H8 0.9300
C9 C10 1.511(4)
C9 H9 0.9800
C10 H10 0.9800
C11 C12 1.512(5)
C11 H11A 0.9700
C11 H11B 0.9700
C12 H12A 0.9700
C12 H12B 0.9700
C13 C14 1.516(5)
C13 H13A 0.9700
C13 H13B 0.9700
C14 H14A 0.9700
C14 H14B 0.9700
C15 C20 1.368(6)
C15 C16 1.372(5)
C16 C17 1.386(6)
C16 H16 0.9300
C17 C18 1.342(6)
C17 H17 0.9300
C18 C19 1.355(6)
C18 C21 1.477(5)
C19 C20 1.388(7)
C19 H19 0.9300
C20 H20 0.9300
C22 H22A 0.9600
C22 H22B 0.9600
C22 H22C 0.9600
C23 H23A 0.9600
C23 H23B 0.9600
C23 H23C 0.9600
C1' C6' 1.379(5)
C1' C2' 1.388(5)
C1' C10' 1.499(5)
C2' C3' 1.387(5)
C2' H2' 0.9300
C3' C4' 1.400(5)
C4' C5' 1.368(5)
C5' C6' 1.403(5)
C5' H5' 0.9300
C6' C7' 1.463(5)
C7' C8' 1.317(6)
C7' H7' 0.9300
C8' C9' 1.499(5)
C8' H8' 0.9300
C9' C10' 1.512(4)
C9' H9' 0.9800
C10' H10' 0.9800
C11' C12' 1.493(6)
C11' H11C 0.9700
C11' H11D 0.9700
C12' H12C 0.9700
C12' H12D 0.9700
C13' C14' 1.505(5)
C13' H13C 0.9700
C13' H13D 0.9700
C14' H14C 0.9700
C14' H14D 0.9700
C15' C16' 1.368(6)
C15' C20' 1.389(6)
C16' C17' 1.375(7)
C16' H16' 0.9300
C17' C18' 1.352(7)
C17' H17' 0.9300
C18' C19' 1.357(6)
C18' C21' 1.488(6)
C19' C20' 1.371(7)
C19' H19' 0.9300
C20' H20' 0.9300
C22' H22D 0.9600
C22' H22E 0.9600
C22' H22F 0.9600
C23' H23D 0.9600
C23' H23E 0.9600
C23' H23F 0.9600

loop_
_geom_hbond_atom_site_label_D
_geom_hbond_atom_site_label_H
_geom_hbond_atom_site_label_A
_geom_hbond_distance_DH
_geom_hbond_distance_HA
_geom_hbond_distance_DA
_geom_hbond_angle_DHA
O1' H1' N1' 0.82 2.38 2.815(4) 114.1
O1 H1 N1 0.82 2.40 2.816(4) 112.1

loop_
_geom_torsion_atom_site_label_1
_geom_torsion_atom_site_label_2
_geom_torsion_atom_site_label_3
_geom_torsion_atom_site_label_4
_geom_torsion
C6 C1 C2 C3 0.9(5)
C10 C1 C2 C3 176.4(3)
C22 O2 C3 C2 2.9(5)
C22 O2 C3 C4 -175.9(4)
C1 C2 C3 O2 179.2(3)
C1 C2 C3 C4 -2.0(5)
C23 O3 C4 C5 -13.0(5)
C23 O3 C4 C3 167.5(3)
O2 C3 C4 C5 -179.7(3)
C2 C3 C4 C5 1.4(5)
O2 C3 C4 O3 -0.3(4)
C2 C3 C4 O3 -179.1(3)
O3 C4 C5 C6 -179.2(3)
C3 C4 C5 C6 0.3(5)
C4 C5 C6 C1 -1.3(5)
C4 C5 C6 C7 176.9(3)
C2 C1 C6 C5 0.7(5)
C10 C1 C6 C5 -174.9(3)
C2 C1 C6 C7 -177.5(3)
C10 C1 C6 C7 6.8(4)
C5 C6 C7 C8 -164.0(3)
C1 C6 C7 C8 14.2(5)
C6 C7 C8 C9 0.6(5)
C14 N1 C9 C8 -79.6(4)
C11 N1 C9 C8 45.0(4)
C14 N1 C9 C10 153.6(3)
C11 N1 C9 C10 -81.9(3)
C7 C8 C9 N1 -160.4(3)
C7 C8 C9 C10 -33.9(4)
N1 C9 C10 O1 -56.3(3)
C8 C9 C10 O1 172.9(3)
N1 C9 C10 C1 -178.3(3)
C8 C9 C10 C1 50.9(4)
C2 C1 C10 O1 22.3(4)
C6 C1 C10 O1 -162.2(3)
C2 C1 C10 C9 145.0(3)
C6 C1 C10 C9 -39.4(4)
C14 N1 C11 C12 -58.9(4)
C9 N1 C11 C12 174.4(3)
C15 N2 C12 C11 164.8(3)
C13 N2 C12 C11 -53.3(4)
N1 C11 C12 N2 56.0(4)
C15 N2 C13 C14 -163.9(3)
C12 N2 C13 C14 53.6(4)
C11 N1 C14 C13 59.9(3)
C9 N1 C14 C13 -172.0(3)
N2 C13 C14 N1 -58.0(4)
C13 N2 C15 C20 17.3(6)
C12 N2 C15 C20 157.1(5)
C13 N2 C15 C16 -164.6(4)
C12 N2 C15 C16 -24.8(5)
C20 C15 C16 C17 4.1(8)
N2 C15 C16 C17 -174.1(4)
C15 C16 C17 C18 -0.8(9)
C16 C17 C18 C19 -1.9(8)
C16 C17 C18 C21 -179.4(5)
C17 C18 C19 C20 1.1(9)
C21 C18 C19 C20 178.6(5)
C16 C15 C20 C19 -4.9(9)
N2 C15 C20 C19 173.3(5)
C18 C19 C20 C15 2.4(10)
C17 C18 C21 F1' 113.6(18)
C19 C18 C21 F1' -63.8(18)
C17 C18 C21 F2' -131.0(14)
C19 C18 C21 F2' 51.5(15)
C17 C18 C21 F2 -78.5(12)
C19 C18 C21 F2 104.1(12)
C17 C18 C21 F3 42.9(11)
C19 C18 C21 F3 -134.5(11)
C17 C18 C21 F3' -9.8(16)
C19 C18 C21 F3' 172.8(15)
C17 C18 C21 F1 158.4(10)
C19 C18 C21 F1 -19.0(11)
C6' C1' C2' C3' -1.4(5)
C10' C1' C2' C3' 174.4(3)
C22' O2' C3' C2' -5.1(6)
C22' O2' C3' C4' 174.6(4)
C1' C2' C3' O2' -179.9(3)
C1' C2' C3' C4' 0.5(5)
C23' O3' C4' C5' 9.4(5)
C23' O3' C4' C3' -169.7(3)
O2' C3' C4' O3' 0.1(5)
C2' C3' C4' O3' 179.8(3)
O2' C3' C4' C5' -179.0(3)
C2' C3' C4' C5' 0.8(5)
O3' C4' C5' C6' 180.0(3)
C3' C4' C5' C6' -1.1(5)
C2' C1' C6' C5' 1.1(5)
C10' C1' C6' C5' -174.8(3)
C2' C1' C6' C7' -177.2(3)
C10' C1' C6' C7' 6.9(5)
C4' C5' C6' C1' 0.2(5)
C4' C5' C6' C7' 178.3(3)
C1' C6' C7' C8' 12.8(6)
C5' C6' C7' C8' -165.4(4)
C6' C7' C8' C9' 3.4(6)
C14' N1' C9' C8' 49.8(4)
C11' N1' C9' C8' -74.5(4)
C14' N1' C9' C10' -75.6(3)
C11' N1' C9' C10' 160.0(3)
C7' C8' C9' N1' -161.9(4)
C7' C8' C9' C10' -35.8(5)
C6' C1' C10' O1' -165.2(3)
C2' C1' C10' O1' 18.9(4)
C6' C1' C10' C9' -39.8(4)
C2' C1' C10' C9' 144.4(3)
N1' C9' C10' O1' -53.1(3)
C8' C9' C10' O1' 176.9(3)
N1' C9' C10' C1' -178.2(3)
C8' C9' C10' C1' 51.8(4)
C14' N1' C11' C12' 60.0(4)
C9' N1' C11' C12' -171.3(3)
C15' N2' C12' C11' -162.1(3)
C13' N2' C12' C11' 52.5(5)
N1' C11' C12' N2' -57.6(5)
C15' N2' C13' C14' 164.4(3)
C12' N2' C13' C14' -51.0(4)
C11' N1' C14' C13' -59.1(4)
C9' N1' C14' C13' 175.1(3)
N2' C13' C14' N1' 55.4(4)
C13' N2' C15' C16' 169.4(4)
C12' N2' C15' C16' 26.9(6)
C13' N2' C15' C20' -11.3(6)
C12' N2' C15' C20' -153.8(4)
C20' C15' C16' C17' -2.9(9)
N2' C15' C16' C17' 176.4(5)
C15' C16' C17' C18' 1.3(10)
C16' C17' C18' C19' 0.5(9)
C16' C17' C18' C21' 179.5(6)
C17' C18' C19' C20' -0.6(8)
C21' C18' C19' C20' -179.5(5)
C18' C19' C20' C15' -1.2(9)
C16' C15' C20' C19' 2.8(8)
N2' C15' C20' C19' -176.5(4)
C17' C18' C21' F4' -79(2)
C19' C18' C21' F4' 100(2)
C17' C18' C21' F6 91.1(17)
C19' C18' C21' F6 -90.0(17)
C17' C18' C21' F5' 150.6(18)
C19' C18' C21' F5' -30.5(19)
C17' C18' C21' F4 -39.3(11)
C19' C18' C21' F4 139.6(10)
C17' C18' C21' F5 -149.9(10)
C19' C18' C21' F5 29.0(11)
C17' C18' C21' F6' 35.8(10)
C19' C18' C21' F6' -145.3(9)
